data_7249112
loop_
_publ_author_name
'Hoser, Anna'
'Zwolenik, Aleksandra'
'Makal, Anna'

_publ_section_title
;
 On the importance of low-frequency modes in predicting pressure-induced
 phase transitions.
;
_journal_issue 31
_journal_name_full 'Physical chemistry chemical physics : PCCP'
_journal_page_first 20745
_journal_page_last 20749
_journal_paper_doi 10.1039/d4cp02368d
_journal_volume 26
_journal_year 2024
_chemical_formula_moiety '2(C10 H7 O)'
_chemical_formula_sum 'C20 H14 O2'
_chemical_formula_weight 286.31
_space_group_crystal_system monoclinic
_space_group_IT_number 14
_space_group_name_Hall '-P 2ybc'
_space_group_name_H-M_alt 'P 1 21/c 1'
_atom_sites_solution_hydrogens geom
_audit_creation_date 2024-01-25
_audit_creation_method
;
Olex2 1.5-alpha
(compiled 2023.11.24 svn.r209d9fb for OlexSys, GUI svn.r6869)
;
_audit_update_record
;
2024-02-13 deposited with the CCDC.	2024-07-24 downloaded from the CCDC.
;
_cell_angle_alpha 90
_cell_angle_beta 95.75(3)
_cell_angle_gamma 90
_cell_formula_units_Z 4
_cell_length_a 8.017(3)
_cell_length_b 23.00(3)
_cell_length_c 7.369(3)
_cell_measurement_reflns_used 688
_cell_measurement_temperature 287(7)
_cell_measurement_theta_max 31.4710
_cell_measurement_theta_min 2.6420
_cell_volume 1351.9(19)
_computing_cell_refinement 'CrysAlisPro 1.171.39.43d (Rigaku OD, 2018)'
_computing_data_collection 'CrysAlisPro 1.171.39.43d (Rigaku OD, 2018)'
_computing_data_reduction 'CrysAlisPro 1.171.39.43d (Rigaku OD, 2018)'
_computing_molecular_graphics 'Olex2 1.5-alpha (Dolomanov et al., 2009)'
_computing_publication_material 'Olex2 1.5-alpha (Dolomanov et al., 2009)'
_computing_structure_refinement 'SHELXL 2013/2 (Sheldrick, 2015)'
_computing_structure_solution 'SHELXS  (Sheldrick, 2008)'
_diffrn_ambient_pressure 510000
_diffrn_ambient_temperature 287.15
_diffrn_crystal_treatment 'pressurized slowly/rapidly in paratone oil as a hydrostatic medium'
_diffrn_detector_area_resol_mean 5.2195
_diffrn_detector_type Atlas
_diffrn_measured_fraction_theta_full 0.566
_diffrn_measured_fraction_theta_max 0.389
_diffrn_measurement_details
;
List of Runs (angles in degrees, time in seconds):

  # Type    Start    End  Width  t~exp~   \w     \q     \k     \f   Frames
#--------------------------------------------------------------------------
  1  \w    -14.00  41.00   1.00   60.00    --   18.10  26.00 172.00   55
  2  \w    -15.00  21.00   1.00   60.00    --   18.10  81.00 -29.00   36
  3  \w    -14.00  48.00   1.00   60.00    --   18.10 -97.00  35.00   62
  4  \w    -19.00   9.00   1.00   60.00    --   18.10 -53.00  17.00   28
  5  \w     55.00  95.00   1.00   60.00    --   18.10-178.00  90.00   40
  6  \w    -43.00   6.00   1.00   60.00    --   18.10  13.00  -3.00   49
  7  \w    -75.00 -49.00   1.00   60.00    --  -19.97 134.00 -57.00   26
  8  \w    -20.00   5.00   1.00   60.00    --  -19.97 -39.00-167.00   25
  9  \w      8.00  33.00   1.00   60.00    --  -19.97-134.00-123.00   25
 10  \w    -15.00   8.00   1.00   60.00    --  -19.97 -57.00  30.00   23
;
_diffrn_measurement_device 'four-circle diffractometer'
_diffrn_measurement_device_type 'SuperNova, Dual, Cu at home/near, Atlas'
_diffrn_measurement_method '\w scans'
_diffrn_measurement_specimen_support 'Diamond Anvil Cell, effective opening angle of 40 deg.'
_diffrn_radiation_type MoK\a
_diffrn_radiation_wavelength 0.71073
_diffrn_reflns_av_R_equivalents 0.0685
_diffrn_reflns_av_unetI/netI 0.2123
_diffrn_reflns_Laue_measured_fraction_full 0.566
_diffrn_reflns_Laue_measured_fraction_max 0.389
_diffrn_reflns_limit_h_max 9
_diffrn_reflns_limit_h_min -12
_diffrn_reflns_limit_k_max 18
_diffrn_reflns_limit_k_min -18
_diffrn_reflns_limit_l_max 11
_diffrn_reflns_limit_l_min -10
_diffrn_reflns_number 4593
_diffrn_reflns_point_group_measured_fraction_full 0.566
_diffrn_reflns_point_group_measured_fraction_max 0.389
_diffrn_reflns_theta_full 25.242
_diffrn_reflns_theta_max 32.729
_diffrn_reflns_theta_min 2.703
_exptl_absorpt_coefficient_mu 0.090
_exptl_absorpt_correction_T_max 1.00000
_exptl_absorpt_correction_T_min 0.23391
_exptl_absorpt_correction_type multi-scan
_exptl_absorpt_process_details
;
CrysAlisPro 1.171.39.43d (Rigaku Oxford Diffraction, 2018)
Empirical absorption correction using spherical harmonics,
 implemented in SCALE3 ABSPACK scaling algorithm.
;
_exptl_crystal_colour 'clear yellow'
_exptl_crystal_colour_lustre clear
_exptl_crystal_colour_primary yellow
_exptl_crystal_density_diffrn 1.407
_exptl_crystal_description plate
_exptl_crystal_F_000 600
_exptl_crystal_preparation 'Mounted in a Diamond-Anvil Cell using paratone oil as pressure medium.'
_exptl_crystal_pressure_history 'Pressurized to 0.51 GPa.'
_exptl_crystal_size_max 0.25
_exptl_crystal_size_mid 0.12
_exptl_crystal_size_min 0.08
_refine_diff_density_max 0.166
_refine_diff_density_min -0.198
_refine_diff_density_rms 0.043
_refine_ls_extinction_method none
_refine_ls_goodness_of_fit_ref 1.158
_refine_ls_hydrogen_treatment constr
_refine_ls_matrix_type full
_refine_ls_number_parameters 201
_refine_ls_number_reflns 1938
_refine_ls_number_restraints 108
_refine_ls_restrained_S_all 1.130
_refine_ls_R_factor_all 0.3215
_refine_ls_R_factor_gt 0.1480
_refine_ls_shift/su_max 0.001
_refine_ls_shift/su_mean 0.000
_refine_ls_structure_factor_coef Fsqd
_refine_ls_weighting_details
;
 w=1/[\s^2^(Fo^2^)+(0.0189P)^2^+2.1477P]
 where P=(Fo^2^+2Fc^2^)/3
;
_refine_ls_weighting_scheme calc
_refine_ls_wR_factor_gt 0.1628
_refine_ls_wR_factor_ref 0.2140
_reflns_Friedel_coverage 0.000
_reflns_number_gt 812
_reflns_number_total 1938
_reflns_threshold_expression 'I > 2\s(I)'
_cod_data_source_file d4cp02368d2.cif
_cod_data_source_block 2papb_0p5gpa
_cod_depositor_comments 'Adding full bibliography for 7249110--7249118.cif.'
_cod_original_cell_volume 1352.1(18)
_cod_database_code 7249112
_shelxl_version_number 2013-2
_shelx_space_group_comment
;
The symmetry employed for this shelxl refinement is uniquely defined
by the following loop, which should always be used as a source of
symmetry information in preference to the above space-group names.
They are only intended as comments.
;
_olex2_refinement_description
;
1. Fixed Uiso
 At 1.2 times of:
  All C(H) groups
 At 1.5 times of:
  All C(H,H,H) groups
2. Rigid body (RIGU) restrains
 C1B, C2B, C3B, C4B, C5B, C6B, C7B, C8B
 with sigma for 1-2 distances of 0.004 and sigma for 1-3 distances of 0.004
 C1A, C2A, C3A, C4A, C5A, C6A, C7A, C8A
 with sigma for 1-2 distances of 0.004 and sigma for 1-3 distances of 0.004
3.a Aromatic/amide H refined with riding coordinates:
 C1A(H1A), C5A(H5A), C6A(H6A), C7A(H7A), C1B(H1B), C5B(H5B), C6B(H6B), C7B(H7B)
3.b Idealised Me refined as rotating group:
 C10A(H10A,H10B,H10C), C10B(H10D,H10E,H10F)
;
_olex2_submission_special_instructions 'No special instructions were received'
_oxdiff_exptl_absorpt_empirical_details
;
Empirical correction (ABSPACK) includes:
- Absorption correction using spherical harmonics
- Frame scaling
;

loop_
_space_group_symop_operation_xyz
'x, y, z'
'-x, y+1/2, -z+1/2'
'-x, -y, -z'
'x, -y-1/2, z-1/2'

loop_
_atom_site_label
_atom_site_type_symbol
_atom_site_fract_x
_atom_site_fract_y
_atom_site_fract_z
_atom_site_U_iso_or_equiv
_atom_site_adp_type
_atom_site_occupancy
_atom_site_site_symmetry_order
_atom_site_calc_flag
_atom_site_refinement_flags_posn
_atom_site_refinement_flags_adp
_atom_site_refinement_flags_occupancy
_atom_site_disorder_assembly
_atom_site_disorder_group
O1A O 0.5948(8) 0.2938(5) 0.5061(11) 0.122(4) Uani 1 1 d . . . . .
C1A C 0.4040(7) 0.3948(5) 0.5407(7) 0.034(3) Uani 1 1 d . U . . .
H1A H 0.3931 0.3546 0.5466 0.040 Uiso 1 1 calc R U . . .
C2A C 0.5580(8) 0.4212(4) 0.4822(7) 0.032(2) Uani 1 1 d . U . . .
C3A C 0.5659(7) 0.4816(5) 0.4740(8) 0.036(2) Uani 1 1 d . U . . .
C4A C 0.7120(8) 0.5114(5) 0.4170(8) 0.036(2) Uani 1 1 d . U . . .
C5A C 0.7149(10) 0.5717(6) 0.4164(9) 0.053(3) Uani 1 1 d . U . . .
H5A H 0.8111 0.5896 0.3822 0.064 Uiso 1 1 calc R U . . .
C6A C 0.8424(9) 0.4758(5) 0.3661(9) 0.047(3) Uani 1 1 d . U . . .
H6A H 0.9367 0.4929 0.3248 0.056 Uiso 1 1 calc R U . . .
C7A C 0.8335(8) 0.4174(5) 0.3760(9) 0.044(3) Uani 1 1 d . U . . .
H7A H 0.9248 0.3961 0.3442 0.053 Uiso 1 1 calc R U . . .
C8A C 0.6950(8) 0.3861(5) 0.4316(9) 0.041(2) Uani 1 1 d . U . . .
C9A C 0.6980(11) 0.3228(6) 0.4463(11) 0.057(4) Uani 1 1 d . . . . .
C10A C 0.8425(11) 0.2895(6) 0.3789(13) 0.100(5) Uani 1 1 d . . . . .
H10A H 0.9393 0.2928 0.4661 0.149 Uiso 1 1 calc R U . . .
H10B H 0.8675 0.3051 0.2640 0.149 Uiso 1 1 calc R U . . .
H10C H 0.8122 0.2492 0.3640 0.149 Uiso 1 1 calc R U . . .
O1B O 0.0800(6) 0.1493(4) 0.5077(8) 0.084(3) Uani 1 1 d . . . . .
C1B C 0.2185(7) 0.0327(5) 0.5915(8) 0.030(2) Uani 1 1 d . U . . .
H1B H 0.1246 0.0529 0.6213 0.036 Uiso 1 1 calc R U . . .
C2B C 0.3595(7) 0.0654(5) 0.5378(8) 0.030(2) Uani 1 1 d . U . . .
C3B C 0.5026(8) 0.0303(3) 0.4961(9) 0.027(2) Uani 1 1 d . U . . .
C4B C 0.6448(7) 0.0613(5) 0.4448(8) 0.027(2) Uani 1 1 d . U . . .
C5B C 0.7827(7) 0.0246(5) 0.4001(8) 0.030(2) Uani 1 1 d . U . . .
H5B H 0.8775 0.0427 0.3633 0.036 Uiso 1 1 calc R U . . .
C6B C 0.6505(8) 0.1206(5) 0.4395(8) 0.035(2) Uani 1 1 d . U . . .
H6B H 0.7460 0.1391 0.4064 0.042 Uiso 1 1 calc R U . . .
C7B C 0.5148(7) 0.1536(4) 0.4832(8) 0.038(2) Uani 1 1 d . U . . .
H7B H 0.5210 0.1940 0.4829 0.045 Uiso 1 1 calc R U . . .
C8B C 0.3691(8) 0.1259(5) 0.5277(8) 0.033(2) Uani 1 1 d . U . . .
C9B C 0.2225(9) 0.1642(5) 0.5601(10) 0.046(4) Uani 1 1 d . . . . .
C10B C 0.2562(8) 0.2214(5) 0.6539(10) 0.052(4) Uani 1 1 d . . . . .
H10D H 0.2884 0.2495 0.5675 0.079 Uiso 1 1 calc R U . . .
H10E H 0.3451 0.2170 0.7503 0.079 Uiso 1 1 calc R U . . .
H10F H 0.1567 0.2345 0.7039 0.079 Uiso 1 1 calc R U . . .

loop_
_atom_site_aniso_label
_atom_site_aniso_U_11
_atom_site_aniso_U_22
_atom_site_aniso_U_33
_atom_site_aniso_U_23
_atom_site_aniso_U_13
_atom_site_aniso_U_12
O1A 0.106(6) 0.055(14) 0.215(8) 0.004(7) 0.074(5) -0.017(5)
C1A 0.037(3) 0.034(9) 0.030(3) -0.001(4) 0.004(3) -0.018(4)
C2A 0.033(3) 0.043(7) 0.018(3) 0.004(4) -0.002(2) -0.005(3)
C3A 0.039(4) 0.041(7) 0.028(3) 0.002(4) -0.002(3) -0.008(3)
C4A 0.040(3) 0.048(7) 0.021(3) -0.007(4) -0.001(3) -0.013(4)
C5A 0.065(5) 0.051(8) 0.042(4) -0.006(5) -0.003(4) -0.018(4)
C6A 0.044(4) 0.054(8) 0.042(4) -0.006(5) 0.005(3) -0.012(4)
C7A 0.043(4) 0.053(8) 0.038(4) -0.003(5) 0.005(3) -0.008(4)
C8A 0.042(4) 0.049(7) 0.031(3) 0.006(4) 0.000(3) -0.004(3)
C9A 0.069(7) 0.041(17) 0.061(5) 0.013(7) 0.011(4) 0.008(6)
C10A 0.112(8) 0.04(2) 0.156(9) 0.008(9) 0.052(7) 0.015(7)
O1B 0.032(3) 0.062(10) 0.154(5) -0.012(5) -0.003(3) 0.011(3)
C1B 0.029(3) 0.022(8) 0.039(4) 0.004(5) 0.005(3) 0.001(4)
C2B 0.029(3) 0.028(6) 0.034(3) 0.009(4) 0.002(3) 0.001(3)
C3B 0.028(3) 0.025(7) 0.028(3) 0.004(4) 0.001(2) -0.007(3)
C4B 0.028(3) 0.021(6) 0.031(3) 0.002(4) 0.003(2) -0.003(3)
C5B 0.028(3) 0.027(8) 0.035(4) 0.001(4) 0.006(3) -0.002(3)
C6B 0.037(3) 0.021(6) 0.048(4) 0.000(4) 0.007(3) -0.006(3)
C7B 0.038(3) 0.027(7) 0.048(4) 0.004(4) 0.007(3) 0.000(3)
C8B 0.033(3) 0.031(7) 0.035(3) 0.012(4) 0.003(3) 0.001(3)
C9B 0.041(5) 0.038(14) 0.061(5) 0.019(6) 0.009(4) -0.001(5)
C10B 0.061(6) 0.029(15) 0.069(5) -0.010(6) 0.016(4) 0.000(5)

loop_
_atom_type_symbol
_atom_type_description
_atom_type_scat_dispersion_real
_atom_type_scat_dispersion_imag
_atom_type_scat_source
C C 0.0033 0.0016 'International Tables Vol C Tables 4.2.6.8 and 6.1.1.4'
H H 0.0000 0.0000 'International Tables Vol C Tables 4.2.6.8 and 6.1.1.4'
O O 0.0106 0.0060 'International Tables Vol C Tables 4.2.6.8 and 6.1.1.4'

loop_
_geom_angle_atom_site_label_1
_geom_angle_atom_site_label_2
_geom_angle_atom_site_label_3
_geom_angle
_geom_angle_site_symmetry_1
_geom_angle_site_symmetry_3
_geom_angle_publ_flag
C2A C1A H1A 120.4 . . ?
C5A C1A H1A 120.4 3_666 . ?
C5A C1A C2A 119.1(11) 3_666 . ?
C3A C2A C1A 117.7(7) . . ?
C3A C2A C8A 120.5(7) . . ?
C8A C2A C1A 121.8(9) . . ?
C2A C3A C3A 122.6(10) . 3_666 ?
C2A C3A C4A 121.6(8) . . ?
C3A C3A C4A 115.8(12) 3_666 . ?
C5A C4A C3A 119.1(8) . . ?
C5A C4A C6A 124.6(9) . . ?
C6A C4A C3A 116.3(10) . . ?
C1A C5A C4A 125.6(10) 3_666 . ?
C1A C5A H5A 117.2 3_666 . ?
C4A C5A H5A 117.2 . . ?
C4A C6A H6A 119.3 . . ?
C7A C6A C4A 121.4(8) . . ?
C7A C6A H6A 119.3 . . ?
C6A C7A H7A 117.7 . . ?
C6A C7A C8A 124.7(9) . . ?
C8A C7A H7A 117.7 . . ?
C2A C8A C9A 123.1(8) . . ?
C7A C8A C2A 115.5(11) . . ?
C7A C8A C9A 121.3(9) . . ?
O1A C9A C8A 125.7(11) . . ?
O1A C9A C10A 115.0(14) . . ?
C8A C9A C10A 119.3(9) . . ?
C9A C10A H10A 109.5 . . ?
C9A C10A H10B 109.5 . . ?
C9A C10A H10C 109.5 . . ?
H10A C10A H10B 109.5 . . ?
H10A C10A H10C 109.5 . . ?
H10B C10A H10C 109.5 . . ?
C2B C1B H1B 118.6 . . ?
C5B C1B H1B 118.6 3_656 . ?
C5B C1B C2B 122.9(8) 3_656 . ?
C1B C2B C3B 114.9(9) . . ?
C8B C2B C1B 125.6(8) . . ?
C8B C2B C3B 119.5(7) . . ?
C3B C3B C2B 121.1(8) 3_656 . ?
C3B C3B C4B 122.6(8) 3_656 . ?
C4B C3B C2B 116.3(7) . . ?
C3B C4B C5B 114.5(9) . . ?
C6B C4B C3B 122.4(7) . . ?
C6B C4B C5B 123.0(7) . . ?
C1B C5B C4B 124.0(7) 3_656 . ?
C1B C5B H5B 118.0 3_656 . ?
C4B C5B H5B 118.0 . . ?
C4B C6B H6B 119.7 . . ?
C4B C6B C7B 120.7(8) . . ?
C7B C6B H6B 119.7 . . ?
C6B C7B H7B 120.1 . . ?
C6B C7B C8B 119.8(9) . . ?
C8B C7B H7B 120.1 . . ?
C2B C8B C7B 121.2(7) . . ?
C2B C8B C9B 121.7(8) . . ?
C7B C8B C9B 117.1(10) . . ?
O1B C9B C8B 120.6(10) . . ?
O1B C9B C10B 120.8(8) . . ?
C10B C9B C8B 118.6(7) . . ?
C9B C10B H10D 109.5 . . ?
C9B C10B H10E 109.5 . . ?
C9B C10B H10F 109.5 . . ?
H10D C10B H10E 109.5 . . ?
H10D C10B H10F 109.5 . . ?
H10E C10B H10F 109.5 . . ?

loop_
_geom_bond_atom_site_label_1
_geom_bond_atom_site_label_2
_geom_bond_distance
_geom_bond_site_symmetry_2
_geom_bond_publ_flag
O1A C9A 1.182(12) . ?
C1A H1A 0.9300 . ?
C1A C2A 1.478(9) . ?
C1A C5A 1.289(11) 3_666 ?
C2A C3A 1.394(12) . ?
C2A C8A 1.441(11) . ?
C3A C3A 1.434(16) 3_666 ?
C3A C4A 1.455(10) . ?
C4A C5A 1.388(13) . ?
C4A C6A 1.409(12) . ?
C5A C1A 1.289(11) 3_666 ?
C5A H5A 0.9300 . ?
C6A H6A 0.9300 . ?
C6A C7A 1.347(13) . ?
C7A H7A 0.9300 . ?
C7A C8A 1.418(11) . ?
C8A C9A 1.460(15) . ?
C9A C10A 1.514(13) . ?
C10A H10A 0.9600 . ?
C10A H10B 0.9600 . ?
C10A H10C 0.9600 . ?
O1B C9B 1.218(8) . ?
C1B H1B 0.9300 . ?
C1B C2B 1.447(10) . ?
C1B C5B 1.319(11) 3_656 ?
C2B C3B 1.461(11) . ?
C2B C8B 1.396(12) . ?
C3B C3B 1.395(16) 3_656 ?
C3B C4B 1.428(9) . ?
C4B C5B 1.454(11) . ?
C4B C6B 1.366(12) . ?
C5B C1B 1.319(11) 3_656 ?
C5B H5B 0.9300 . ?
C6B H6B 0.9300 . ?
C6B C7B 1.390(10) . ?
C7B H7B 0.9300 . ?
C7B C8B 1.398(9) . ?
C8B C9B 1.506(11) . ?
C9B C10B 1.500(14) . ?
C10B H10D 0.9600 . ?
C10B H10E 0.9600 . ?
C10B H10F 0.9600 . ?

loop_
_geom_torsion_atom_site_label_1
_geom_torsion_atom_site_label_2
_geom_torsion_atom_site_label_3
_geom_torsion_atom_site_label_4
_geom_torsion
_geom_torsion_site_symmetry_1
_geom_torsion_site_symmetry_2
_geom_torsion_site_symmetry_3
_geom_torsion_site_symmetry_4
_geom_torsion_publ_flag
C1A C2A C3A C3A 2.3(11) . . . 3_666 ?
C1A C2A C3A C4A -179.6(5) . . . . ?
C1A C2A C8A C7A 179.2(5) . . . . ?
C1A C2A C8A C9A -4.5(10) . . . . ?
C2A C3A C4A C5A -178.1(6) . . . . ?
C2A C3A C4A C6A 1.6(9) . . . . ?
C2A C8A C9A O1A -3.0(14) . . . . ?
C2A C8A C9A C10A 176.3(7) . . . . ?
C3A C2A C8A C7A 0.4(9) . . . . ?
C3A C2A C8A C9A 176.7(7) . . . . ?
C3A C3A C4A C5A 0.0(10) 3_666 . . . ?
C3A C3A C4A C6A 179.8(7) 3_666 . . . ?
C3A C4A C5A C1A -1.5(11) . . . 3_666 ?
C3A C4A C6A C7A -2.1(10) . . . . ?
C4A C6A C7A C8A 1.9(12) . . . . ?
C5A C1A C2A C3A -0.8(9) 3_666 . . . ?
C5A C1A C2A C8A -179.6(6) 3_666 . . . ?
C5A C4A C6A C7A 177.6(7) . . . . ?
C6A C4A C5A C1A 178.7(6) . . . 3_666 ?
C6A C7A C8A C2A -0.9(10) . . . . ?
C6A C7A C8A C9A -177.3(8) . . . . ?
C7A C8A C9A O1A 173.1(8) . . . . ?
C7A C8A C9A C10A -7.6(12) . . . . ?
C8A C2A C3A C3A -178.9(7) . . . 3_666 ?
C8A C2A C3A C4A -0.8(9) . . . . ?
C1B C2B C3B C3B 1.7(10) . . . 3_656 ?
C1B C2B C3B C4B -179.3(5) . . . . ?
C1B C2B C8B C7B 176.7(5) . . . . ?
C1B C2B C8B C9B -4.7(11) . . . . ?
C2B C3B C4B C5B -178.5(6) . . . . ?
C2B C3B C4B C6B 1.9(9) . . . . ?
C2B C8B C9B O1B -37.1(11) . . . . ?
C2B C8B C9B C10B 144.5(8) . . . . ?
C3B C2B C8B C7B -1.7(10) . . . . ?
C3B C2B C8B C9B 176.9(6) . . . . ?
C3B C3B C4B C5B 0.5(10) 3_656 . . . ?
C3B C3B C4B C6B -179.1(8) 3_656 . . . ?
C3B C4B C5B C1B -1.3(9) . . . 3_656 ?
C3B C4B C6B C7B -0.6(10) . . . . ?
C4B C6B C7B C8B -1.9(9) . . . . ?
C5B C1B C2B C3B -0.9(9) 3_656 . . . ?
C5B C1B C2B C8B -179.4(7) 3_656 . . . ?
C5B C4B C6B C7B 179.9(5) . . . . ?
C6B C4B C5B C1B 178.3(6) . . . 3_656 ?
C6B C7B C8B C2B 3.1(9) . . . . ?
C6B C7B C8B C9B -175.6(6) . . . . ?
C7B C8B C9B O1B 141.6(8) . . . . ?
C7B C8B C9B C10B -36.8(10) . . . . ?
C8B C2B C3B C3B -179.7(7) . . . 3_656 ?
C8B C2B C3B C4B -0.7(9) . . . . ?
